data_1556781
loop_
_publ_author_name
'Garai, Mousumi'
'Biradha, Kumar'

_publ_section_title
;
 Exploration and exploitation of homologous series of
 bis(acrylamido)alkanes containing pyridyl and phenyl groups: \b-sheet
 versus two-dimensional layers in solid-state photochemical
 [2&#x2005;+&#x2005;2] reactions.
;
_journal_issue 'Pt 5'
_journal_name_full IUCrJ
_journal_page_first 523
_journal_page_last 533
_journal_paper_doi 10.1107/S2052252515009987
_journal_volume 2
_journal_year 2015
_chemical_formula_moiety 'C22 H26 N4 O2, 2(H2 O)'
_chemical_formula_sum 'C22 H30 N4 O4'
_chemical_formula_weight 414.50
_space_group_IT_number 14
_space_group_name_Hall '-P 2yn'
_space_group_name_H-M_alt 'P 1 21/n 1'
_symmetry_cell_setting monoclinic
_symmetry_space_group_name_H-M 'P 1 21/n 1'
_atom_sites_solution_hydrogens geom
_atom_sites_solution_primary direct
_atom_sites_solution_secondary difmap
_audit_creation_method SHELXL-97
_cell_angle_alpha 90.00
_cell_angle_beta 90.197(3)
_cell_angle_gamma 90.00
_cell_formula_units_Z 2
_cell_length_a 7.3720(7)
_cell_length_b 4.9035(4)
_cell_length_c 31.586(3)
_cell_measurement_temperature 293(2)
_cell_volume 1141.78(18)
_computing_structure_refinement 'SHELXL-97 (Sheldrick, 1997)'
_computing_structure_solution 'SHELXS-97 (Sheldrick, 1990)'
_diffrn_ambient_temperature 293(2)
_diffrn_measured_fraction_theta_full 0.999
_diffrn_measured_fraction_theta_max 0.999
_diffrn_measurement_device_type 'Bruker CCD APEX-2'
_diffrn_measurement_method hemisphere
_diffrn_radiation_monochromator graphite
_diffrn_radiation_source 'fine-focus sealed tube'
_diffrn_radiation_type MoK\a
_diffrn_radiation_wavelength 0.71073
_diffrn_reflns_av_R_equivalents 0.0268
_diffrn_reflns_av_sigmaI/netI 0.0164
_diffrn_reflns_limit_h_max 8
_diffrn_reflns_limit_h_min -8
_diffrn_reflns_limit_k_max 5
_diffrn_reflns_limit_k_min -5
_diffrn_reflns_limit_l_max 38
_diffrn_reflns_limit_l_min -36
_diffrn_reflns_number 13027
_diffrn_reflns_theta_full 25.48
_diffrn_reflns_theta_max 25.48
_diffrn_reflns_theta_min 2.58
_exptl_absorpt_coefficient_mu 0.084
_exptl_absorpt_correction_T_max 0.987
_exptl_absorpt_correction_T_min 0.981
_exptl_absorpt_correction_type empirical
_exptl_absorpt_process_details sadabs
_exptl_crystal_colour brown
_exptl_crystal_density_diffrn 1.206
_exptl_crystal_density_method 'not measured'
_exptl_crystal_description plates
_exptl_crystal_F_000 444
_exptl_crystal_size_max 0.28
_exptl_crystal_size_mid 0.19
_exptl_crystal_size_min 0.15
_refine_diff_density_max 0.355
_refine_diff_density_min -0.237
_refine_diff_density_rms 0.041
_refine_ls_extinction_method none
_refine_ls_goodness_of_fit_ref 1.596
_refine_ls_hydrogen_treatment mixed
_refine_ls_matrix_type full
_refine_ls_number_parameters 142
_refine_ls_number_reflns 2105
_refine_ls_number_restraints 0
_refine_ls_restrained_S_all 1.596
_refine_ls_R_factor_all 0.0709
_refine_ls_R_factor_gt 0.0599
_refine_ls_shift/su_max 0.020
_refine_ls_shift/su_mean 0.001
_refine_ls_structure_factor_coef Fsqd
_refine_ls_weighting_details 'calc w=1/[\s^2^(Fo^2^)+(0.1000P)^2^+0.0000P] where P=(Fo^2^+2Fc^2^)/3'
_refine_ls_weighting_scheme calc
_refine_ls_wR_factor_gt 0.2015
_refine_ls_wR_factor_ref 0.2079
_reflns_number_gt 1748
_reflns_number_total 2105
_reflns_threshold_expression >2sigma(I)
_cod_data_source_file yc5005.cif
_cod_data_source_block 4d
_cod_depositor_comments
;
The following automatic conversions were performed:

data item '_symmetry_cell_setting' value 'Monoclinic' was changed to
'monoclinic' in accordance with the
/home/saulius/struct/COD-crude-data/automatic-downloads/DataCite-retrospective/IUCr/depositions/lib/dictionaries/cif_core.dic
dictionary named 'cif_core.dic' version 2.4.2 last updated on
2011-04-26.

Automatic conversion script
Id: cif_fix_values 7556 2019-12-06 15:28:31Z antanas 
;
_cod_original_sg_symbol_H-M P2(1)/n
_cod_database_code 1556781
_publcif_datablock.id {f10d56d8-74c2-404c-967a-f236ea0e5b17}

_publcif_info_exptl_table_max_cols 4
_publcif_info_exptl_table_use_headnotes n

loop_
_symmetry_equiv_pos_as_xyz
'x, y, z'
'-x+1/2, y+1/2, -z+1/2'
'-x, -y, -z'
'x-1/2, -y-1/2, z-1/2'

loop_
_atom_site_label
_atom_site_type_symbol
_atom_site_fract_x
_atom_site_fract_y
_atom_site_fract_z
_atom_site_U_iso_or_equiv
_atom_site_adp_type
_atom_site_occupancy
_atom_site_symmetry_multiplicity
_atom_site_calc_flag
_atom_site_refinement_flags
O11 O 0.3873(2) 1.0864(3) 0.07507(6) 0.0657(5) Uani 1 1 d .
N11 N -0.3445(3) 0.6147(6) 0.20088(8) 0.0842(8) Uani 1 1 d .
C11 C -0.1841(4) 0.4948(6) 0.20164(8) 0.0799(8) Uani 1 1 d .
H11 H -0.1676 0.3514 0.2205 0.096 Uiso 1 1 calc R
C12 C -0.0405(4) 0.5663(5) 0.17670(8) 0.0661(7) Uani 1 1 d .
H12 H 0.0690 0.4731 0.1788 0.079 Uiso 1 1 calc R
C13 C -0.0607(3) 0.7799(5) 0.14825(7) 0.0519(6) Uani 1 1 d .
C14 C -0.2278(3) 0.9080(6) 0.14762(8) 0.0686(7) Uani 1 1 d .
H14 H -0.2478 1.0539 0.1294 0.082 Uiso 1 1 calc R
C15 C -0.3640(3) 0.8210(7) 0.17375(9) 0.0808(9) Uani 1 1 d .
H15 H -0.4753 0.9100 0.1725 0.097 Uiso 1 1 calc R
C16 C 0.0873(3) 0.8707(4) 0.12081(7) 0.0535(6) Uani 1 1 d .
H16 H 0.0812 1.0492 0.1110 0.064 Uiso 1 1 calc R
C17 C 0.2277(3) 0.7260(4) 0.10870(7) 0.0501(5) Uani 1 1 d .
H17 H 0.2363 0.5452 0.1174 0.060 Uiso 1 1 calc R
C18 C 0.3727(3) 0.8402(4) 0.08175(6) 0.0468(5) Uani 1 1 d .
N21 N 0.4887(2) 0.6588(3) 0.06527(6) 0.0506(5) Uani 1 1 d .
H21 H 0.4732 0.4883 0.0705 0.061 Uiso 1 1 calc R
C21 C 0.6392(3) 0.7413(4) 0.03898(7) 0.0509(6) Uani 1 1 d .
H21A H 0.6994 0.8960 0.0520 0.061 Uiso 1 1 calc .
H21B H 0.5929 0.8000 0.0117 0.061 Uiso 1 1 calc .
C22 C 0.7758(3) 0.5171(4) 0.03230(7) 0.0487(6) Uani 1 1 d .
H22A H 0.8231 0.4585 0.0595 0.058 Uiso 1 1 calc .
H22B H 0.7164 0.3622 0.0191 0.058 Uiso 1 1 calc .
C23 C 0.9312(3) 0.6101(4) 0.00464(7) 0.0483(6) Uani 1 1 d .
H23A H 0.8823 0.6769 -0.0219 0.058 Uiso 1 1 calc .
H23B H 0.9924 0.7611 0.0185 0.058 Uiso 1 1 calc .
O1W O -0.6639(4) 0.5442(5) 0.25232(11) 0.1144(9) Uani 1 1 d .
H1W H -0.702(4) 0.465(6) 0.2228(9) 0.080 Uiso 1 1 d .
H2W H -0.558(4) 0.544(5) 0.2358(9) 0.080 Uiso 1 1 d .

loop_
_atom_site_aniso_label
_atom_site_aniso_U_11
_atom_site_aniso_U_22
_atom_site_aniso_U_33
_atom_site_aniso_U_23
_atom_site_aniso_U_13
_atom_site_aniso_U_12
O11 0.0687(10) 0.0350(8) 0.0937(12) 0.0084(7) 0.0263(9) 0.0026(7)
N11 0.0753(15) 0.1052(19) 0.0724(15) -0.0149(14) 0.0274(12) -0.0218(14)
C11 0.095(2) 0.0796(18) 0.0658(16) 0.0015(13) 0.0279(15) -0.0089(14)
C12 0.0694(15) 0.0699(15) 0.0591(14) 0.0026(12) 0.0167(11) 0.0016(12)
C13 0.0508(12) 0.0553(12) 0.0498(12) -0.0077(10) 0.0090(9) -0.0030(9)
C14 0.0572(14) 0.0824(17) 0.0663(15) -0.0058(12) 0.0060(11) 0.0049(12)
C15 0.0506(14) 0.112(2) 0.0796(18) -0.0187(18) 0.0096(13) -0.0010(14)
C16 0.0550(12) 0.0475(12) 0.0581(13) 0.0018(9) 0.0076(10) -0.0005(9)
C17 0.0503(11) 0.0406(10) 0.0595(12) 0.0045(9) 0.0095(10) -0.0019(8)
C18 0.0489(11) 0.0353(10) 0.0563(12) 0.0037(8) 0.0068(9) -0.0003(8)
N21 0.0515(10) 0.0320(9) 0.0684(11) 0.0054(7) 0.0177(8) -0.0010(7)
C21 0.0515(11) 0.0355(10) 0.0658(13) 0.0093(9) 0.0136(10) 0.0005(8)
C22 0.0459(11) 0.0357(10) 0.0644(13) 0.0062(9) 0.0075(10) 0.0008(8)
C23 0.0467(11) 0.0341(10) 0.0642(13) 0.0057(8) 0.0077(9) -0.0005(8)
O1W 0.0776(14) 0.1009(17) 0.165(2) 0.0090(16) 0.0457(16) 0.0096(12)

loop_
_atom_type_symbol
_atom_type_description
_atom_type_scat_dispersion_real
_atom_type_scat_dispersion_imag
_atom_type_scat_source
C C 0.0033 0.0016 'International Tables Vol C Tables 4.2.6.8 and 6.1.1.4'
H H 0.0000 0.0000 'International Tables Vol C Tables 4.2.6.8 and 6.1.1.4'
N N 0.0061 0.0033 'International Tables Vol C Tables 4.2.6.8 and 6.1.1.4'
O O 0.0106 0.0060 'International Tables Vol C Tables 4.2.6.8 and 6.1.1.4'

loop_
_geom_angle_atom_site_label_1
_geom_angle_atom_site_label_2
_geom_angle_atom_site_label_3
_geom_angle
_geom_angle_site_symmetry_1
C11 N11 C15 116.3(2) .
N11 C11 C12 124.8(3) .
C11 C12 C13 119.0(3) .
C14 C13 C12 116.5(2) .
C14 C13 C16 121.2(2) .
C12 C13 C16 122.3(2) .
C15 C14 C13 120.3(3) .
N11 C15 C14 123.1(3) .
C17 C16 C13 126.7(2) .
C16 C17 C18 122.35(19) .
O11 C18 N21 121.91(18) .
O11 C18 C17 122.26(18) .
N21 C18 C17 115.83(17) .
C18 N21 C21 121.95(16) .
N21 C21 C22 113.01(15) .
C23 C22 C21 111.64(15) .
C23 C23 C22 114.00(19) 3_765

loop_
_geom_bond_atom_site_label_1
_geom_bond_atom_site_label_2
_geom_bond_distance
_geom_bond_site_symmetry_2
O11 C18 1.230(2) .
N11 C11 1.321(4) .
N11 C15 1.333(4) .
C11 C12 1.367(4) .
C12 C13 1.388(3) .
C13 C14 1.383(3) .
C13 C16 1.465(3) .
C14 C15 1.370(4) .
C16 C17 1.313(3) .
C17 C18 1.479(3) .
C18 N21 1.340(3) .
N21 C21 1.446(3) .
C21 C22 1.506(3) .
C22 C23 1.513(3) .
C23 C23 1.511(4) 3_765

loop_
_publcif_info_datablock.id
_publcif_info_datablock.publ_exptl
_publcif_info_datablock.publ_geom
_publcif_info_datablock.structure
{435e4e4f-9555-4d81-a10e-b9b1763f966e} y y y
{36174883-26d3-4204-9a09-36e491c8062e} y y y
{e05100c1-93d9-4041-9e10-fba32c15d8ac} y y y
{7091ef25-4be5-43e8-9e59-30c3c56cf919} y y y
{59a23673-738c-488d-a3a4-9901212191dc} y y y
{bce65817-e63b-4f3d-89a6-bf4e5788588a} y y y
{1d4b13d6-ca77-4b60-bced-ccbbf816c53a} y y y
{0390fdc8-1e8c-477f-9296-f1b8de4fe069} y y y
{2840db9b-fa53-4f89-8b36-727154ea185d} y y y
{1b186bda-e4d2-43a4-83c3-8d0fc1855f87} y y y
{f10d56d8-74c2-404c-967a-f236ea0e5b17} y y y

loop_
_publcif_info_exptl_table_extra_item
sin_theta_over_lambda_max
